data_7042081
loop_
_publ_author_name
'Pop, Alexandra'
'Bellini, Cl\'ement'
'\,Suteu, R\(azvan'
'Dorcet, Vincent'
'Roisnel, Thierry'
'Carpentier, Jean-Fran\,cois'
'Silvestru, Anca'
'Sarazin, Yann'

_publ_section_title
;
 Cadmium complexes bearing (Me2)N^E^O(-) (E = S, Se)
 organochalcogenoalkoxides and their zinc and mercury analogues.
;
_journal_issue 10
_journal_name_full 'Dalton transactions (Cambridge, England : 2003)'
_journal_page_first 3179
_journal_page_last 3191
_journal_paper_doi 10.1039/c7dt00279c
_journal_volume 46
_journal_year 2017
_chemical_compound_source 'synthesis as described'
_chemical_formula_moiety 'C26 H28 F12 Hg N2 O2 S2'
_chemical_formula_sum 'C26 H28 F12 Hg N2 O2 S2'
_chemical_formula_weight 893.21
_chemical_name_systematic
;
 ?
;
_space_group_IT_number 2
_symmetry_cell_setting triclinic
_symmetry_Int_Tables_number 2
_symmetry_space_group_name_Hall '-P 1'
_symmetry_space_group_name_H-M 'P -1'
_atom_sites_solution_hydrogens geom
_atom_sites_solution_primary direct
_atom_sites_solution_secondary difmap
_audit_conform_dict_location ftp://ftp.iucr.org/pub/cif_core.dic
_audit_conform_dict_name cif_core.dic
_audit_conform_dict_version 2.3
_audit_creation_date 2014-11-19T13:54:54-00:00
_audit_creation_method 'WinGX routine CIF_UPDATE'
_audit_update_record
;
2016-11-22 deposited with the CCDC.
2017-02-13 downloaded from the CCDC.
;
_cell_angle_alpha 91.4789(9)
_cell_angle_beta 96.5048(9)
_cell_angle_gamma 109.0432(10)
_cell_formula_units_Z 2
_cell_length_a 10.0125(3)
_cell_length_b 10.4618(3)
_cell_length_c 15.7074(3)
_cell_measurement_reflns_used 9981
_cell_measurement_temperature 150(2)
_cell_measurement_theta_max 27.48
_cell_measurement_theta_min 2.45
_cell_measurement_wavelength 0.71073
_cell_volume 1541.82(7)
_computing_cell_refinement 'Bruker APEX2 (Bruker, 2006)'
_computing_data_collection 'Bruker APEX2 (Bruker, 2006)'
_computing_data_reduction 'Bruker APEX2 (Bruker, 2006)'
_computing_molecular_graphics 'Ortep-3 for Windows (Farrugia, 1997)'
_computing_publication_material
;
          WinGX publication routines (Farrugia, 2012),
          CRYSCALc (T. Roisnel, local program, 2014)
;
_computing_structure_refinement 'SHELXL-97 (Sheldrick, 1997)'
_computing_structure_solution 'SIR97 (Altomare et al., 1999)'
_diffrn_ambient_temperature 150(2)
_diffrn_detector 'CCD plate'
_diffrn_measured_fraction_theta_full 0.994
_diffrn_measured_fraction_theta_max 0.994
_diffrn_measurement_device_type 'APEXII, Bruker-AXS'
_diffrn_measurement_method 'CCD rotation images, thin slices'
_diffrn_radiation_monochromator graphite
_diffrn_radiation_probe x-ray
_diffrn_radiation_type MoK\a
_diffrn_radiation_wavelength 0.71073
_diffrn_reflns_av_R_equivalents 0.0348
_diffrn_reflns_av_unetI/netI 0.0343
_diffrn_reflns_limit_h_max 12
_diffrn_reflns_limit_h_min -12
_diffrn_reflns_limit_k_max 13
_diffrn_reflns_limit_k_min -13
_diffrn_reflns_limit_l_max 16
_diffrn_reflns_limit_l_min -20
_diffrn_reflns_number 23655
_diffrn_reflns_theta_full 27.48
_diffrn_reflns_theta_max 27.48
_diffrn_reflns_theta_min 3.18
_exptl_absorpt_coefficient_mu 5.228
_exptl_absorpt_correction_T_max 0.563
_exptl_absorpt_correction_T_min 0.314
_exptl_absorpt_correction_type multi-scan
_exptl_absorpt_process_details
;
  [Sheldrick, G.M. (2002). SADABS Bruker AXS Inc., Madison, Wisconsin, USA]
;
_exptl_crystal_colour colourless
_exptl_crystal_density_diffrn 1.924
_exptl_crystal_density_method 'not measured'
_exptl_crystal_description prism
_exptl_crystal_F_000 868
_exptl_crystal_size_max 0.37
_exptl_crystal_size_mid 0.32
_exptl_crystal_size_min 0.11
_refine_diff_density_max 1.103
_refine_diff_density_min -0.773
_refine_diff_density_rms 0.097
_refine_ls_extinction_method none
_refine_ls_goodness_of_fit_ref 0.881
_refine_ls_hydrogen_treatment constr
_refine_ls_matrix_type full
_refine_ls_number_parameters 410
_refine_ls_number_reflns 7026
_refine_ls_number_restraints 0
_refine_ls_restrained_S_all 0.881
_refine_ls_R_factor_all 0.0241
_refine_ls_R_factor_gt 0.0215
_refine_ls_shift/su_max 0.004
_refine_ls_shift/su_mean 0
_refine_ls_structure_factor_coef Fsqd
_refine_ls_weighting_details 'calc w=1/[\s^2^(Fo^2^)+(0.0428P)^2^+0.0000P] where P=(Fo^2^+2Fc^2^)/3'
_refine_ls_weighting_scheme calc
_refine_ls_wR_factor_gt 0.0549
_refine_ls_wR_factor_ref 0.0564
_reflns_number_gt 6551
_reflns_number_total 7026
_reflns_threshold_expression >2sigma(I)
_cod_data_source_file c7dt00279c2.cif
_cod_data_source_block ALE252
_cod_depositor_comments 'Adding full bibliography for 7042078--7042085.cif.'
_cod_database_code 7042081

loop_
_symmetry_equiv_pos_as_xyz
'x, y, z'
'-x, -y, -z'

loop_
_atom_site_label
_atom_site_type_symbol
_atom_site_fract_x
_atom_site_fract_y
_atom_site_fract_z
_atom_site_U_iso_or_equiv
_atom_site_adp_type
_atom_site_occupancy
_atom_site_symmetry_multiplicity
_atom_site_calc_flag
_atom_site_refinement_flags
Hg01 Hg 0.710271(10) 0.782832(9) 0.292708(5) 0.01843(4) Uani 1 1 d .
S1 S 0.74126(7) 1.05003(6) 0.33719(4) 0.01855(13) Uani 1 1 d .
S2 S 0.82291(7) 0.56631(6) 0.26851(4) 0.01941(13) Uani 1 1 d .
O1 O 0.7555(2) 0.87640(18) 0.17548(12) 0.0230(4) Uani 1 1 d .
C2 C 0.8167(3) 1.0132(2) 0.17266(16) 0.0191(5) Uani 1 1 d .
C3 C 0.9797(3) 1.0540(3) 0.1976(2) 0.0313(7) Uani 1 1 d .
F4 F 1.00885(19) 1.0400(2) 0.28183(12) 0.0449(5) Uani 1 1 d .
F5 F 1.0391(2) 0.9786(2) 0.15675(13) 0.0503(5) Uani 1 1 d .
F6 F 1.0497(2) 1.1828(2) 0.18367(16) 0.0554(6) Uani 1 1 d .
C7 C 0.7845(3) 1.0437(3) 0.07865(18) 0.0254(6) Uani 1 1 d .
F8 F 0.8438(2) 0.98485(17) 0.02413(10) 0.0353(4) Uani 1 1 d .
F9 F 0.8285(2) 1.17598(16) 0.06596(11) 0.0389(4) Uani 1 1 d .
F10 F 0.6439(2) 0.99768(19) 0.05335(11) 0.0358(4) Uani 1 1 d .
C11 C 0.7611(3) 1.1048(2) 0.22909(16) 0.0192(5) Uani 1 1 d .
H11A H 0.6677 1.1052 0.2008 0.023 Uiso 1 1 calc R
H11B H 0.8282 1.1989 0.2327 0.023 Uiso 1 1 calc R
N21 N 0.4530(2) 0.7387(2) 0.24763(13) 0.0178(4) Uani 1 1 d .
C22 C 0.4239(3) 0.6586(3) 0.16499(17) 0.0268(6) Uani 1 1 d .
H22A H 0.4437 0.5739 0.1739 0.04 Uiso 1 1 calc R
H22B H 0.4849 0.7107 0.1246 0.04 Uiso 1 1 calc R
H22C H 0.3237 0.6381 0.1415 0.04 Uiso 1 1 calc R
C23 C 0.3597(3) 0.6631(3) 0.30789(18) 0.0271(6) Uani 1 1 d .
H23A H 0.26 0.6434 0.2836 0.041 Uiso 1 1 calc R
H23B H 0.3787 0.7176 0.3624 0.041 Uiso 1 1 calc R
H23C H 0.3782 0.578 0.3179 0.041 Uiso 1 1 calc R
C24 C 0.4279(3) 0.8688(2) 0.22981(15) 0.0188(5) Uani 1 1 d .
H24A H 0.3316 0.8478 0.1976 0.023 Uiso 1 1 calc R
H24B H 0.4975 0.9188 0.1921 0.023 Uiso 1 1 calc R
C25 C 0.4395(3) 0.9609(2) 0.30802(15) 0.0180(5) Uani 1 1 d .
C26 C 0.3123(3) 0.9657(3) 0.33495(18) 0.0235(5) Uani 1 1 d .
H26 H 0.2243 0.9093 0.3048 0.028 Uiso 1 1 calc R
C27 C 0.3107(3) 1.0498(3) 0.40397(18) 0.0258(6) Uani 1 1 d .
H27 H 0.2224 1.0492 0.4211 0.031 Uiso 1 1 calc R
C28 C 0.4363(3) 1.1341(3) 0.44773(16) 0.0230(6) Uani 1 1 d .
H28 H 0.4353 1.1928 0.4947 0.028 Uiso 1 1 calc R
C29 C 0.5654(3) 1.1332(3) 0.42302(16) 0.0210(5) Uani 1 1 d .
H29 H 0.6526 1.1914 0.4532 0.025 Uiso 1 1 calc R
C30 C 0.5668(3) 1.0466(2) 0.35384(15) 0.0173(5) Uani 1 1 d .
O51 O 0.69931(19) 0.68826(19) 0.41021(12) 0.0210(4) Uani 1 1 d .
C52 C 0.8028(3) 0.6366(2) 0.44127(15) 0.0167(5) Uani 1 1 d .
C53 C 0.7513(3) 0.5629(3) 0.52160(17) 0.0233(6) Uani 1 1 d .
F54 F 0.7368(2) 0.64567(19) 0.58277(10) 0.0400(5) Uani 1 1 d .
F55 F 0.62535(18) 0.46707(19) 0.50089(12) 0.0356(4) Uani 1 1 d .
F56 F 0.83908(18) 0.50004(18) 0.55713(10) 0.0328(4) Uani 1 1 d .
C57 C 0.9459(3) 0.7509(3) 0.46707(17) 0.0226(5) Uani 1 1 d .
F58 F 1.04585(18) 0.70850(17) 0.50843(11) 0.0346(4) Uani 1 1 d .
F59 F 0.9351(2) 0.85127(17) 0.51608(12) 0.0399(4) Uani 1 1 d .
F60 F 0.99774(18) 0.80495(18) 0.39626(11) 0.0378(4) Uani 1 1 d .
C61 C 0.8303(3) 0.5296(3) 0.38082(15) 0.0191(5) Uani 1 1 d .
H61A H 0.7587 0.4399 0.3862 0.023 Uiso 1 1 calc R
H61B H 0.9254 0.5235 0.4005 0.023 Uiso 1 1 calc R
N71 N 0.8161(3) 0.5882(2) 0.08704(14) 0.0229(5) Uani 1 1 d .
C72 C 0.7104(3) 0.6211(3) 0.02837(18) 0.0291(6) Uani 1 1 d .
H72A H 0.7325 0.7196 0.0303 0.044 Uiso 1 1 calc R
H72B H 0.6156 0.5784 0.0455 0.044 Uiso 1 1 calc R
H72C H 0.7121 0.5874 -0.0302 0.044 Uiso 1 1 calc R
C73 C 0.9586(4) 0.6533(3) 0.0657(2) 0.0432(8) Uani 1 1 d .
H73A H 0.9643 0.6227 0.0071 0.065 Uiso 1 1 calc R
H73B H 1.0273 0.6293 0.106 0.065 Uiso 1 1 calc R
H73C H 0.9805 0.7518 0.0694 0.065 Uiso 1 1 calc R
C74 C 0.7824(3) 0.4416(3) 0.09013(16) 0.0218(5) Uani 1 1 d .
H74A H 0.8663 0.4216 0.1182 0.026 Uiso 1 1 calc R
H74B H 0.7589 0.3986 0.031 0.026 Uiso 1 1 calc R
C75 C 0.6580(3) 0.3845(2) 0.13944(16) 0.0197(5) Uani 1 1 d .
C76 C 0.5358(3) 0.2800(3) 0.10372(17) 0.0247(6) Uani 1 1 d .
H76 H 0.5313 0.243 0.0472 0.03 Uiso 1 1 calc R
C77 C 0.4203(3) 0.2289(3) 0.14915(18) 0.0287(6) Uani 1 1 d .
H77 H 0.3382 0.1572 0.1241 0.034 Uiso 1 1 calc R
C78 C 0.4260(3) 0.2837(3) 0.23122(18) 0.0267(6) Uani 1 1 d .
H78 H 0.3471 0.2499 0.2623 0.032 Uiso 1 1 calc R
C79 C 0.5459(3) 0.3872(3) 0.26816(17) 0.0218(5) Uani 1 1 d .
H79 H 0.5491 0.4246 0.3244 0.026 Uiso 1 1 calc R
C80 C 0.6623(3) 0.4367(2) 0.22286(16) 0.0187(5) Uani 1 1 d .

loop_
_atom_site_aniso_label
_atom_site_aniso_U_11
_atom_site_aniso_U_22
_atom_site_aniso_U_33
_atom_site_aniso_U_23
_atom_site_aniso_U_13
_atom_site_aniso_U_12
Hg01 0.01946(6) 0.01776(6) 0.01960(6) 0.00669(4) 0.00246(4) 0.00782(4)
S1 0.0153(3) 0.0209(3) 0.0193(3) 0.0001(2) 0.0010(2) 0.0063(2)
S2 0.0195(3) 0.0198(3) 0.0174(3) 0.0004(2) 0.0021(2) 0.0046(3)
O1 0.0359(11) 0.0130(8) 0.0219(9) 0.0050(7) 0.0097(8) 0.0081(8)
C2 0.0206(13) 0.0172(12) 0.0215(12) 0.0057(10) 0.0073(10) 0.0073(10)
C3 0.0215(15) 0.0367(17) 0.0385(17) 0.0032(13) 0.0104(13) 0.0114(13)
F4 0.0246(10) 0.0759(14) 0.0372(10) -0.0021(9) -0.0031(8) 0.0234(10)
F5 0.0379(11) 0.0706(14) 0.0553(13) -0.0052(10) 0.0152(10) 0.0333(11)
F6 0.0237(10) 0.0454(12) 0.0877(16) 0.0078(11) 0.0148(10) -0.0039(9)
C7 0.0335(16) 0.0185(13) 0.0273(14) 0.0079(11) 0.0137(12) 0.0093(12)
F8 0.0559(12) 0.0322(9) 0.0265(8) 0.0059(7) 0.0212(8) 0.0211(9)
F9 0.0635(13) 0.0207(8) 0.0366(10) 0.0147(7) 0.0225(9) 0.0136(9)
F10 0.0371(10) 0.0450(11) 0.0251(9) 0.0093(8) 0.0005(8) 0.0138(9)
C11 0.0200(13) 0.0168(12) 0.0225(12) 0.0042(10) 0.0062(10) 0.0069(10)
N21 0.0191(11) 0.0162(10) 0.0174(10) 0.0028(8) 0.0029(9) 0.0045(9)
C22 0.0336(16) 0.0242(14) 0.0223(13) -0.0041(11) -0.0016(12) 0.0112(12)
C23 0.0272(15) 0.0222(13) 0.0322(15) 0.0079(11) 0.0096(12) 0.0060(12)
C24 0.0208(13) 0.0196(12) 0.0166(11) 0.0046(9) 0.0005(10) 0.0077(10)
C25 0.0186(13) 0.0179(12) 0.0191(12) 0.0044(9) 0.0035(10) 0.0078(10)
C26 0.0168(13) 0.0227(13) 0.0314(14) 0.0053(11) 0.0033(11) 0.0067(11)
C27 0.0232(14) 0.0295(15) 0.0317(15) 0.0072(12) 0.0132(12) 0.0148(12)
C28 0.0301(15) 0.0220(13) 0.0216(13) 0.0040(10) 0.0091(11) 0.0129(12)
C29 0.0268(14) 0.0186(12) 0.0183(12) 0.0033(10) 0.0029(11) 0.0085(11)
C30 0.0176(13) 0.0179(12) 0.0187(11) 0.0056(9) 0.0030(10) 0.0085(10)
O51 0.0192(9) 0.0280(10) 0.0217(9) 0.0109(7) 0.0063(8) 0.0140(8)
C52 0.0177(13) 0.0188(12) 0.0156(11) 0.0031(9) 0.0018(10) 0.0089(10)
C53 0.0238(15) 0.0277(14) 0.0240(13) 0.0071(11) 0.0046(11) 0.0154(12)
F54 0.0645(13) 0.0447(11) 0.0250(9) 0.0086(8) 0.0215(9) 0.0318(10)
F55 0.0247(9) 0.0419(10) 0.0388(10) 0.0224(8) 0.0095(8) 0.0058(8)
F56 0.0352(10) 0.0463(10) 0.0286(8) 0.0198(7) 0.0069(7) 0.0271(8)
C57 0.0211(14) 0.0234(13) 0.0238(13) -0.0009(10) 0.0016(11) 0.0086(11)
F58 0.0241(9) 0.0329(9) 0.0435(10) -0.0058(8) -0.0130(8) 0.0114(8)
F59 0.0394(11) 0.0264(9) 0.0517(11) -0.0152(8) 0.0027(9) 0.0101(8)
F60 0.0263(9) 0.0402(10) 0.0344(9) 0.0079(8) 0.0053(8) -0.0068(8)
C61 0.0209(13) 0.0197(12) 0.0177(12) 0.0014(9) -0.0011(10) 0.0092(11)
N71 0.0286(13) 0.0195(11) 0.0222(11) 0.0048(9) 0.0075(10) 0.0087(10)
C72 0.0448(18) 0.0225(14) 0.0242(13) 0.0056(11) 0.0064(13) 0.0160(13)
C73 0.0379(19) 0.0309(17) 0.062(2) 0.0095(15) 0.0225(17) 0.0075(15)
C74 0.0282(15) 0.0216(13) 0.0184(12) 0.0019(10) 0.0048(11) 0.0113(11)
C75 0.0249(14) 0.0158(12) 0.0220(12) 0.0046(10) 0.0021(11) 0.0114(11)
C76 0.0328(16) 0.0194(13) 0.0200(13) 0.0001(10) -0.0019(11) 0.0078(12)
C77 0.0275(15) 0.0217(13) 0.0307(15) 0.0083(11) -0.0051(12) 0.0020(12)
C78 0.0224(14) 0.0251(14) 0.0298(14) 0.0092(11) 0.0017(12) 0.0043(12)
C79 0.0247(14) 0.0222(13) 0.0191(12) 0.0048(10) 0.0036(11) 0.0080(11)
C80 0.0195(13) 0.0150(12) 0.0214(12) 0.0043(9) -0.0015(10) 0.0067(10)

loop_
_atom_type_symbol
_atom_type_description
_atom_type_scat_dispersion_real
_atom_type_scat_dispersion_imag
_atom_type_scat_source
C C 0.0033 0.0016 'International Tables Vol C Tables 4.2.6.8 and 6.1.1.4'
H H 0 0 'International Tables Vol C Tables 4.2.6.8 and 6.1.1.4'
F F 0.0171 0.0103 'International Tables Vol C Tables 4.2.6.8 and 6.1.1.4'
Hg Hg -2.3894 9.2266 'International Tables Vol C Tables 4.2.6.8 and 6.1.1.4'
N N 0.0061 0.0033 'International Tables Vol C Tables 4.2.6.8 and 6.1.1.4'
O O 0.0106 0.006 'International Tables Vol C Tables 4.2.6.8 and 6.1.1.4'
S S 0.1246 0.1234 'International Tables Vol C Tables 4.2.6.8 and 6.1.1.4'

loop_
_geom_angle_atom_site_label_1
_geom_angle_atom_site_label_2
_geom_angle_atom_site_label_3
_geom_angle
O51 Hg01 O1 170.67(7)
O51 Hg01 N21 99.69(7)
O1 Hg01 N21 89.22(7)
O51 Hg01 S1 104.65(5)
O1 Hg01 S1 78.06(5)
N21 Hg01 S1 89.17(5)
O51 Hg01 S2 75.16(5)
O1 Hg01 S2 98.22(5)
N21 Hg01 S2 118.41(5)
S1 Hg01 S2 152.275(19)
C30 S1 C11 104.83(11)
C30 S1 Hg01 104.61(8)
C11 S1 Hg01 94.49(8)
C80 S2 C61 101.55(12)
C80 S2 Hg01 99.05(8)
C61 S2 Hg01 93.92(8)
C2 O1 Hg01 122.24(15)
O1 C2 C7 105.6(2)
O1 C2 C3 109.8(2)
C7 C2 C3 109.5(2)
O1 C2 C11 116.9(2)
C7 C2 C11 106.9(2)
C3 C2 C11 108.0(2)
F5 C3 F6 106.5(2)
F5 C3 F4 106.3(2)
F6 C3 F4 106.9(3)
F5 C3 C2 113.8(3)
F6 C3 C2 113.2(2)
F4 C3 C2 109.7(2)
F9 C7 F10 106.3(2)
F9 C7 F8 106.7(2)
F10 C7 F8 106.7(2)
F9 C7 C2 113.3(2)
F10 C7 C2 110.4(2)
F8 C7 C2 112.9(2)
C2 C11 S1 113.33(16)
C2 C11 H11A 108.9
S1 C11 H11A 108.9
C2 C11 H11B 108.9
S1 C11 H11B 108.9
H11A C11 H11B 107.7
C23 N21 C22 110.0(2)
C23 N21 C24 111.4(2)
C22 N21 C24 107.21(19)
C23 N21 Hg01 114.26(16)
C22 N21 Hg01 103.86(16)
C24 N21 Hg01 109.63(15)
N21 C22 H22A 109.5
N21 C22 H22B 109.5
H22A C22 H22B 109.5
N21 C22 H22C 109.5
H22A C22 H22C 109.5
H22B C22 H22C 109.5
N21 C23 H23A 109.5
N21 C23 H23B 109.5
H23A C23 H23B 109.5
N21 C23 H23C 109.5
H23A C23 H23C 109.5
H23B C23 H23C 109.5
N21 C24 C25 115.46(19)
N21 C24 H24A 108.4
C25 C24 H24A 108.4
N21 C24 H24B 108.4
C25 C24 H24B 108.4
H24A C24 H24B 107.5
C30 C25 C26 117.0(2)
C30 C25 C24 125.5(2)
C26 C25 C24 117.5(2)
C27 C26 C25 122.3(3)
C27 C26 H26 118.9
C25 C26 H26 118.9
C28 C27 C26 120.1(3)
C28 C27 H27 120
C26 C27 H27 120
C27 C28 C29 119.7(2)
C27 C28 H28 120.2
C29 C28 H28 120.2
C28 C29 C30 120.2(3)
C28 C29 H29 119.9
C30 C29 H29 119.9
C25 C30 C29 120.8(2)
C25 C30 S1 125.38(19)
C29 C30 S1 113.7(2)
C52 O51 Hg01 120.46(14)
O51 C52 C57 110.8(2)
O51 C52 C53 105.8(2)
C57 C52 C53 109.6(2)
O51 C52 C61 116.5(2)
C57 C52 C61 107.7(2)
C53 C52 C61 106.2(2)
F54 C53 F55 107.3(2)
F54 C53 F56 107.1(2)
F55 C53 F56 106.0(2)
F54 C53 C52 112.8(2)
F55 C53 C52 110.3(2)
F56 C53 C52 112.9(2)
F59 C57 F58 107.1(2)
F59 C57 F60 106.9(2)
F58 C57 F60 106.2(2)
F59 C57 C52 113.3(2)
F58 C57 C52 113.5(2)
F60 C57 C52 109.4(2)
C52 C61 S2 114.38(16)
C52 C61 H61A 108.7
S2 C61 H61A 108.7
C52 C61 H61B 108.7
S2 C61 H61B 108.7
H61A C61 H61B 107.6
C73 N71 C72 111.2(2)
C73 N71 C74 111.8(2)
C72 N71 C74 111.3(2)
N71 C72 H72A 109.5
N71 C72 H72B 109.5
H72A C72 H72B 109.5
N71 C72 H72C 109.5
H72A C72 H72C 109.5
H72B C72 H72C 109.5
N71 C73 H73A 109.5
N71 C73 H73B 109.5
H73A C73 H73B 109.5
N71 C73 H73C 109.5
H73A C73 H73C 109.5
H73B C73 H73C 109.5
N71 C74 C75 110.0(2)
N71 C74 H74A 109.7
C75 C74 H74A 109.7
N71 C74 H74B 109.7
C75 C74 H74B 109.7
H74A C74 H74B 108.2
C76 C75 C80 118.2(2)
C76 C75 C74 121.6(2)
C80 C75 C74 120.1(2)
C77 C76 C75 121.4(3)
C77 C76 H76 119.3
C75 C76 H76 119.3
C78 C77 C76 119.4(3)
C78 C77 H77 120.3
C76 C77 H77 120.3
C79 C78 C77 120.4(3)
C79 C78 H78 119.8
C77 C78 H78 119.8
C78 C79 C80 120.0(3)
C78 C79 H79 120
C80 C79 H79 120
C79 C80 C75 120.6(2)
C79 C80 S2 122.1(2)
C75 C80 S2 117.3(2)

loop_
_geom_bond_atom_site_label_1
_geom_bond_atom_site_label_2
_geom_bond_distance
Hg01 O51 2.1135(17)
Hg01 O1 2.1322(18)
Hg01 N21 2.479(2)
Hg01 S1 2.7718(6)
Hg01 S2 2.8753(7)
S1 C30 1.784(3)
S1 C11 1.818(2)
S2 C80 1.790(3)
S2 C61 1.814(2)
O1 C2 1.365(3)
C2 C7 1.539(4)
C2 C3 1.546(4)
C2 C11 1.559(3)
C3 F5 1.325(3)
C3 F6 1.338(4)
C3 F4 1.344(3)
C7 F9 1.336(3)
C7 F10 1.338(3)
C7 F8 1.339(3)
C11 H11A 0.99
C11 H11B 0.99
N21 C23 1.466(3)
N21 C22 1.473(3)
N21 C24 1.490(3)
C22 H22A 0.98
C22 H22B 0.98
C22 H22C 0.98
C23 H23A 0.98
C23 H23B 0.98
C23 H23C 0.98
C24 C25 1.512(3)
C24 H24A 0.99
C24 H24B 0.99
C25 C30 1.400(4)
C25 C26 1.402(4)
C26 C27 1.384(4)
C26 H26 0.95
C27 C28 1.371(4)
C27 H27 0.95
C28 C29 1.394(4)
C28 H28 0.95
C29 C30 1.401(3)
C29 H29 0.95
O51 C52 1.366(3)
C52 C57 1.540(4)
C52 C53 1.546(3)
C52 C61 1.561(3)
C53 F54 1.328(3)
C53 F55 1.329(3)
C53 F56 1.342(3)
C57 F59 1.326(3)
C57 F58 1.333(3)
C57 F60 1.341(3)
C61 H61A 0.99
C61 H61B 0.99
N71 C73 1.448(4)
N71 C72 1.456(4)
N71 C74 1.462(3)
C72 H72A 0.98
C72 H72B 0.98
C72 H72C 0.98
C73 H73A 0.98
C73 H73B 0.98
C73 H73C 0.98
C74 C75 1.506(4)
C74 H74A 0.99
C74 H74B 0.99
C75 C76 1.395(4)
C75 C80 1.397(4)
C76 C77 1.391(4)
C76 H76 0.95
C77 C78 1.384(4)
C77 H77 0.95
C78 C79 1.383(4)
C78 H78 0.95
C79 C80 1.395(4)
C79 H79 0.95

loop_
_geom_torsion_atom_site_label_1
_geom_torsion_atom_site_label_2
_geom_torsion_atom_site_label_3
_geom_torsion_atom_site_label_4
_geom_torsion
O51 Hg01 S1 C30 -77.53(10)
O1 Hg01 S1 C30 111.65(10)
N21 Hg01 S1 C30 22.27(9)
S2 Hg01 S1 C30 -163.41(8)
O51 Hg01 S1 C11 175.86(10)
O1 Hg01 S1 C11 5.04(10)
N21 Hg01 S1 C11 -84.34(10)
S2 Hg01 S1 C11 89.98(9)
O51 Hg01 S2 C80 92.40(10)
O1 Hg01 S2 C80 -94.31(10)
N21 Hg01 S2 C80 -0.72(10)
S1 Hg01 S2 C80 -174.26(8)
O51 Hg01 S2 C61 -9.96(10)
O1 Hg01 S2 C61 163.32(11)
N21 Hg01 S2 C61 -103.09(10)
S1 Hg01 S2 C61 83.37(10)
N21 Hg01 O1 C2 107.84(19)
S1 Hg01 O1 C2 18.53(18)
S2 Hg01 O1 C2 -133.55(18)
Hg01 O1 C2 C7 -161.11(16)
Hg01 O1 C2 C3 80.9(2)
Hg01 O1 C2 C11 -42.4(3)
O1 C2 C3 F5 48.5(3)
C7 C2 C3 F5 -67.0(3)
C11 C2 C3 F5 177.0(2)
O1 C2 C3 F6 170.3(2)
C7 C2 C3 F6 54.7(3)
C11 C2 C3 F6 -61.3(3)
O1 C2 C3 F4 -70.4(3)
C7 C2 C3 F4 174.0(2)
C11 C2 C3 F4 58.0(3)
O1 C2 C7 F9 175.3(2)
C3 C2 C7 F9 -66.5(3)
C11 C2 C7 F9 50.1(3)
O1 C2 C7 F10 56.2(3)
C3 C2 C7 F10 174.3(2)
C11 C2 C7 F10 -69.0(3)
O1 C2 C7 F8 -63.2(3)
C3 C2 C7 F8 54.9(3)
C11 C2 C7 F8 171.6(2)
O1 C2 C11 S1 45.0(3)
C7 C2 C11 S1 162.98(18)
C3 C2 C11 S1 -79.3(2)
C30 S1 C11 C2 -130.81(19)
Hg01 S1 C11 C2 -24.40(18)
O51 Hg01 N21 C23 -0.04(17)
O1 Hg01 N21 C23 177.17(17)
S1 Hg01 N21 C23 -104.76(16)
S2 Hg01 N21 C23 78.24(17)
O51 Hg01 N21 C22 -119.83(15)
O1 Hg01 N21 C22 57.38(15)
S1 Hg01 N21 C22 135.45(15)
S2 Hg01 N21 C22 -41.55(16)
O51 Hg01 N21 C24 125.87(15)
O1 Hg01 N21 C24 -56.92(15)
S1 Hg01 N21 C24 21.15(14)
S2 Hg01 N21 C24 -155.85(13)
C23 N21 C24 C25 54.4(3)
C22 N21 C24 C25 174.8(2)
Hg01 N21 C24 C25 -73.1(2)
N21 C24 C25 C30 79.8(3)
N21 C24 C25 C26 -103.2(3)
C30 C25 C26 C27 -0.5(4)
C24 C25 C26 C27 -177.8(2)
C25 C26 C27 C28 1.1(4)
C26 C27 C28 C29 -0.8(4)
C27 C28 C29 C30 0.0(4)
C26 C25 C30 C29 -0.4(3)
C24 C25 C30 C29 176.7(2)
C26 C25 C30 S1 175.12(18)
C24 C25 C30 S1 -7.8(3)
C28 C29 C30 C25 0.6(4)
C28 C29 C30 S1 -175.34(19)
C11 S1 C30 C25 64.3(2)
Hg01 S1 C30 C25 -34.5(2)
C11 S1 C30 C29 -119.98(19)
Hg01 S1 C30 C29 141.23(16)
N21 Hg01 O51 C52 152.46(18)
S1 Hg01 O51 C52 -115.86(17)
S2 Hg01 O51 C52 35.46(17)
Hg01 O51 C52 C57 67.2(2)
Hg01 O51 C52 C53 -174.02(16)
Hg01 O51 C52 C61 -56.3(3)
O51 C52 C53 F54 -61.7(3)
C57 C52 C53 F54 57.8(3)
C61 C52 C53 F54 173.8(2)
O51 C52 C53 F55 58.2(3)
C57 C52 C53 F55 177.8(2)
C61 C52 C53 F55 -66.2(3)
O51 C52 C53 F56 176.7(2)
C57 C52 C53 F56 -63.8(3)
C61 C52 C53 F56 52.2(3)
O51 C52 C57 F59 49.0(3)
C53 C52 C57 F59 -67.4(3)
C61 C52 C57 F59 177.5(2)
O51 C52 C57 F58 171.5(2)
C53 C52 C57 F58 55.0(3)
C61 C52 C57 F58 -60.1(3)
O51 C52 C57 F60 -70.2(3)
C53 C52 C57 F60 173.4(2)
C61 C52 C57 F60 58.3(3)
O51 C52 C61 S2 39.3(3)
C57 C52 C61 S2 -85.8(2)
C53 C52 C61 S2 156.86(18)
C80 S2 C61 C52 -110.04(19)
Hg01 S2 C61 C52 -9.97(19)
C73 N71 C74 C75 161.5(3)
C72 N71 C74 C75 -73.4(3)
N71 C74 C75 C76 124.6(2)
N71 C74 C75 C80 -54.9(3)
C80 C75 C76 C77 0.4(4)
C74 C75 C76 C77 -179.1(2)
C75 C76 C77 C78 0.6(4)
C76 C77 C78 C79 -0.7(4)
C77 C78 C79 C80 -0.3(4)
C78 C79 C80 C75 1.3(4)
C78 C79 C80 S2 -177.8(2)
C76 C75 C80 C79 -1.4(4)
C74 C75 C80 C79 178.1(2)
C76 C75 C80 S2 177.75(18)
C74 C75 C80 S2 -2.7(3)
C61 S2 C80 C79 32.9(2)
Hg01 S2 C80 C79 -63.0(2)
C61 S2 C80 C75 -146.22(19)
Hg01 S2 C80 C75 117.86(18)
